data_2209284
loop_
_publ_author_name
'Sun, Bai-Wang'
'Liu, Hui'
'Yang, Guo-Ying'
'Ang. Siau Gek'
'Ang, How Ghee'

_publ_section_title
;
 Bis[1,3-bis(pentafluorophenyl)triazenido]tricarbonylosmium(II)
;
_journal_coeditor_code RN6079
_journal_issue 6
_journal_name_full 'Acta Crystallographica Section E'
_journal_page_first m1329
_journal_page_last m1331
_journal_paper_doi 10.1107/S1600536806017430
_journal_volume 62
_journal_year 2006
_chemical_formula_iupac '[Os (C12 F10 N3)2 (C O)3]'
_chemical_formula_moiety 'C27 F20 N6 O3 Os'
_chemical_formula_sum 'C27 F20 N6 O3 Os'
_chemical_formula_weight 1026.53
_chemical_name_systematic
;
Bis[1,3-bis(pentafluorophenyl)triazenido]tricarbonylosmium
;
_space_group_IT_number 19
_symmetry_cell_setting orthorhombic
_symmetry_space_group_name_Hall 'P 2ac 2ab'
_symmetry_space_group_name_H-M 'P 21 21 21'
_atom_sites_solution_hydrogens geom
_atom_sites_solution_primary direct
_atom_sites_solution_secondary difmap
_audit_creation_method SHELXL-97
_cell_angle_alpha 90.00
_cell_angle_beta 90.00
_cell_angle_gamma 90.00
_cell_formula_units_Z 4
_cell_length_a 12.4352(7)
_cell_length_b 14.7412(8)
_cell_length_c 16.5795(9)
_cell_measurement_reflns_used 3891
_cell_measurement_temperature 223(2)
_cell_measurement_theta_max 27.50
_cell_measurement_theta_min 1.85
_cell_volume 3039.2(3)
_computing_cell_refinement SMART
_computing_data_collection 'SMART (Bruker, 1998)'
_computing_data_reduction 'SAINT (Bruker, 1998)'
_computing_molecular_graphics 'SHELXTL (Bruker, 1998)'
_computing_publication_material SHELXTL
_computing_structure_refinement 'SHELXL97 (Sheldrick, 1997)'
_computing_structure_solution 'SHELXS97 (Sheldrick, 1997)'
_diffrn_ambient_temperature 223(2)
_diffrn_measured_fraction_theta_full 1.000
_diffrn_measured_fraction_theta_max 1.000
_diffrn_measurement_device_type 'Bruker AXS SMART CCD'
_diffrn_measurement_method '\f and \w'
_diffrn_radiation_monochromator graphite
_diffrn_radiation_source 'fine-focus sealed tube'
_diffrn_radiation_type MoK\a
_diffrn_radiation_wavelength 0.71073
_diffrn_reflns_av_R_equivalents 0.0274
_diffrn_reflns_av_sigmaI/netI 0.0406
_diffrn_reflns_limit_h_max 16
_diffrn_reflns_limit_h_min -14
_diffrn_reflns_limit_k_max 14
_diffrn_reflns_limit_k_min -19
_diffrn_reflns_limit_l_max 21
_diffrn_reflns_limit_l_min -21
_diffrn_reflns_number 21297
_diffrn_reflns_theta_full 27.50
_diffrn_reflns_theta_max 27.50
_diffrn_reflns_theta_min 1.85
_diffrn_standards_decay_% 0
_diffrn_standards_interval_count 0
_diffrn_standards_interval_time 0
_diffrn_standards_number 0
_exptl_absorpt_coefficient_mu 4.364
_exptl_absorpt_correction_T_max 0.648
_exptl_absorpt_correction_T_min 0.462
_exptl_absorpt_correction_type multi-scan
_exptl_absorpt_process_details '(SADABS; Sheldrick, 1998)'
_exptl_crystal_colour yellow
_exptl_crystal_density_diffrn 2.243
_exptl_crystal_density_method 'not measured'
_exptl_crystal_description block
_exptl_crystal_F_000 1936
_exptl_crystal_size_max 0.20
_exptl_crystal_size_mid 0.15
_exptl_crystal_size_min 0.10
_refine_diff_density_max 1.030
_refine_diff_density_min -0.552
_refine_ls_abs_structure_details 'Flack (1983)'
_refine_ls_abs_structure_Flack -0.002(5)
_refine_ls_extinction_method none
_refine_ls_goodness_of_fit_ref 1.096
_refine_ls_matrix_type full
_refine_ls_number_parameters 514
_refine_ls_number_reflns 6961
_refine_ls_number_restraints 0
_refine_ls_restrained_S_all 1.096
_refine_ls_R_factor_all 0.0238
_refine_ls_R_factor_gt 0.0222
_refine_ls_shift/su_max 0.002
_refine_ls_shift/su_mean 0.000
_refine_ls_structure_factor_coef Fsqd
_refine_ls_weighting_details 'calc w=1/[\s^2^(Fo^2^)+(0.0328P)^2^] where P=(Fo^2^+2Fc^2^)/3'
_refine_ls_weighting_scheme calc
_refine_ls_wR_factor_gt 0.0553
_refine_ls_wR_factor_ref 0.0654
_reflns_number_gt 6717
_reflns_number_total 6961
_reflns_threshold_expression I>2\s(I)
_cod_data_source_file rn6079.cif
_cod_data_source_block I
_cod_database_code 2209284
_cod_database_fobs_code 2209284

loop_
_symmetry_equiv_pos_as_xyz
'x, y, z'
'-x+1/2, -y, z+1/2'
'-x, y+1/2, -z+1/2'
'x+1/2, -y+1/2, -z'

loop_
_atom_site_type_symbol
_atom_site_label
_atom_site_fract_x
_atom_site_fract_y
_atom_site_fract_z
_atom_site_U_iso_or_equiv
_atom_site_adp_type
_atom_site_calc_flag
_atom_site_occupancy
Os Os1 0.788498(11) 0.283724(10) 0.851392(8) 0.02578(5) Uani d 1
F F45 0.7155(3) 0.2774(2) 0.60450(18) 0.0634(9) Uani d 1
F F44 0.8494(5) 0.2384(3) 0.4803(2) 0.0951(15) Uani d 1
F F43 1.0071(4) 0.1128(4) 0.4985(3) 0.116(2) Uani d 1
F F42 1.0304(3) 0.0263(3) 0.6426(3) 0.0899(14) Uani d 1
F F41 0.9049(3) 0.0699(2) 0.7670(2) 0.0530(8) Uani d 1
F F35 0.4796(2) 0.1363(2) 0.64233(19) 0.0532(7) Uani d 1
F F34 0.2721(3) 0.0977(3) 0.63251(19) 0.0618(9) Uani d 1
F F33 0.1408(2) 0.1194(2) 0.7621(2) 0.0575(8) Uani d 1
F F32 0.2240(2) 0.1787(2) 0.90412(18) 0.0506(7) Uani d 1
F F31 0.4341(2) 0.2118(2) 0.91791(15) 0.0424(6) Uani d 1
F F21 1.0444(2) 0.3158(2) 0.79188(19) 0.0507(7) Uani d 1
F F22 1.2057(3) 0.3228(2) 0.6861(2) 0.0649(9) Uani d 1
F F23 1.1762(3) 0.4016(3) 0.5384(2) 0.0749(11) Uani d 1
F F24 0.9801(3) 0.4678(2) 0.49993(18) 0.0626(9) Uani d 1
F F25 0.8175(2) 0.4608(2) 0.60188(18) 0.0524(8) Uani d 1
F F15 0.5707(2) 0.4445(2) 0.65793(18) 0.0502(7) Uani d 1
F F14 0.3605(3) 0.4824(2) 0.6661(2) 0.0634(9) Uani d 1
F F13 0.2510(2) 0.4611(3) 0.8070(3) 0.0658(10) Uani d 1
F F12 0.3550(2) 0.4052(2) 0.9411(2) 0.0577(8) Uani d 1
F F11 0.5683(2) 0.36965(19) 0.93483(17) 0.0404(6) Uani d 1
O O1 0.6580(3) 0.1765(3) 0.9743(2) 0.0470(9) Uani d 1
O O2 0.8440(3) 0.4283(3) 0.9766(2) 0.0533(10) Uani d 1
O O3 0.9791(3) 0.1689(3) 0.9038(2) 0.0506(9) Uani d 1
N N1' 0.7404(3) 0.1983(2) 0.7556(2) 0.0292(8) Uani d 1
N N2' 0.6398(3) 0.1736(2) 0.7410(2) 0.0293(7) Uani d 1
N N3' 0.5743(3) 0.1986(2) 0.7959(2) 0.0292(8) Uani d 1
N N3 0.8408(3) 0.3724(2) 0.7572(2) 0.0285(7) Uani d 1
N N2 0.7491(3) 0.4142(2) 0.7441(2) 0.0286(7) Uani d 1
N N1 0.6845(3) 0.3801(2) 0.7984(2) 0.0284(7) Uani d 1
C C1 0.7033(3) 0.2162(3) 0.9275(2) 0.0334(8) Uani d 1
C C2 0.8255(4) 0.3735(3) 0.9318(3) 0.0361(10) Uani d 1
C C3 0.9082(3) 0.2102(3) 0.8828(2) 0.0344(9) Uani d 1
C C45 0.7950(5) 0.2165(3) 0.6147(3) 0.0450(10) Uani d 1
C C44 0.8633(6) 0.1967(4) 0.5510(3) 0.0652(18) Uani d 1
C C43 0.9428(5) 0.1331(5) 0.5620(4) 0.0660(18) Uani d 1
C C42 0.9561(4) 0.0912(5) 0.6336(4) 0.0593(17) Uani d 1
C C41 0.8920(4) 0.1133(4) 0.6989(3) 0.0433(12) Uani d 1
C C46 0.8073(4) 0.1766(3) 0.6886(3) 0.0346(10) Uani d 1
C C36 0.4669(3) 0.1745(3) 0.7814(3) 0.0282(8) Uani d 1
C C35 0.4211(4) 0.1464(3) 0.7087(3) 0.0344(9) Uani d 1
C C34 0.3128(4) 0.1264(3) 0.7034(3) 0.0394(10) Uani d 1
C C33 0.2466(4) 0.1374(3) 0.7680(3) 0.0385(10) Uani d 1
C C32 0.2876(4) 0.1671(3) 0.8406(3) 0.0351(9) Uani d 1
C C31 0.3964(3) 0.1845(3) 0.8456(3) 0.0315(8) Uani d 1
C C21 1.0256(4) 0.3538(3) 0.7200(3) 0.0373(10) Uani d 1
C C22 1.1106(4) 0.3572(3) 0.6663(3) 0.0435(12) Uani d 1
C C23 1.0952(5) 0.3958(3) 0.5913(3) 0.0466(12) Uani d 1
C C24 0.9972(5) 0.4310(3) 0.5725(3) 0.0424(11) Uani d 1
C C25 0.9119(4) 0.4268(3) 0.6254(3) 0.0372(10) Uani d 1
C C26 0.9241(3) 0.3863(3) 0.7015(3) 0.0286(8) Uani d 1
C C16 0.5761(3) 0.4062(3) 0.7968(3) 0.0296(9) Uani d 1
C C15 0.5204(4) 0.4357(3) 0.7291(3) 0.0375(10) Uani d 1
C C14 0.4112(4) 0.4539(3) 0.7325(3) 0.0434(11) Uani d 1
C C13 0.3560(4) 0.4435(3) 0.8044(4) 0.0446(12) Uani d 1
C C12 0.4094(4) 0.4148(3) 0.8711(3) 0.0401(11) Uani d 1
C C11 0.5174(4) 0.3976(3) 0.8684(3) 0.0326(9) Uani d 1

loop_
_atom_site_aniso_label
_atom_site_aniso_U_11
_atom_site_aniso_U_22
_atom_site_aniso_U_33
_atom_site_aniso_U_12
_atom_site_aniso_U_13
_atom_site_aniso_U_23
Os1 0.02053(7) 0.03289(8) 0.02391(7) -0.00054(6) 0.00029(6) 0.00423(6)
F45 0.100(3) 0.0503(17) 0.0400(16) 0.002(2) -0.0059(17) 0.0088(13)
F44 0.140(4) 0.105(3) 0.0403(19) -0.027(3) 0.026(2) 0.004(2)
F43 0.091(3) 0.177(5) 0.080(3) -0.013(3) 0.048(3) -0.056(3)
F42 0.053(2) 0.119(3) 0.098(3) 0.038(2) -0.005(2) -0.055(3)
F41 0.0436(17) 0.0507(17) 0.065(2) 0.0127(13) -0.0141(15) -0.0108(15)
F35 0.0376(15) 0.087(2) 0.0353(14) -0.0013(14) 0.0025(13) -0.0159(16)
F34 0.043(2) 0.094(3) 0.0491(18) -0.0100(17) -0.0121(14) -0.0194(16)
F33 0.0239(14) 0.084(2) 0.065(2) -0.0089(14) -0.0056(14) -0.0079(17)
F32 0.0267(15) 0.077(2) 0.0477(16) 0.0004(13) 0.0091(12) -0.0044(14)
F31 0.0328(13) 0.0619(17) 0.0324(12) -0.0106(14) 0.0019(10) -0.0052(13)
F21 0.0287(14) 0.0711(19) 0.0523(17) 0.0047(12) 0.0057(12) 0.0247(14)
F22 0.0346(16) 0.068(2) 0.092(2) 0.0102(15) 0.0251(18) 0.0241(18)
F23 0.071(2) 0.074(2) 0.080(3) 0.0099(18) 0.049(2) 0.0149(19)
F24 0.086(3) 0.069(2) 0.0330(16) 0.0036(19) 0.0200(16) 0.0171(15)
F25 0.0449(18) 0.074(2) 0.0383(15) 0.0034(14) 0.0006(12) 0.0211(14)
F15 0.0471(17) 0.0665(19) 0.0368(16) 0.0092(14) -0.0054(14) 0.0078(14)
F14 0.0488(19) 0.070(2) 0.072(2) 0.0123(16) -0.0263(17) 0.0063(17)
F13 0.0260(15) 0.076(2) 0.095(3) 0.0161(14) -0.0028(16) -0.003(2)
F12 0.0374(16) 0.069(2) 0.067(2) 0.0064(14) 0.0225(16) -0.0007(17)
F11 0.0364(15) 0.0508(16) 0.0340(14) 0.0075(12) 0.0054(11) 0.0019(12)
O1 0.040(2) 0.064(2) 0.0375(18) -0.0065(16) 0.0018(15) 0.0157(16)
O2 0.068(3) 0.053(2) 0.0391(19) -0.0171(19) 0.0017(18) -0.0043(17)
O3 0.0349(19) 0.074(3) 0.043(2) 0.0145(18) -0.0038(15) 0.0155(18)
N1' 0.0241(17) 0.0307(19) 0.0330(18) 0.0001(12) 0.0016(14) -0.0008(14)
N2' 0.0248(17) 0.0283(16) 0.0347(18) -0.0006(14) 0.0020(15) -0.0029(14)
N3' 0.0245(18) 0.0310(19) 0.0321(18) -0.0014(13) 0.0020(14) 0.0008(14)
N3 0.0253(18) 0.0311(18) 0.0290(18) -0.0001(13) -0.0004(14) 0.0025(14)
N2 0.0280(17) 0.0291(17) 0.0288(17) -0.0024(13) 0.0006(13) 0.0009(14)
N1 0.0267(18) 0.0292(16) 0.0294(17) 0.0021(13) 0.0007(13) 0.0010(13)
C1 0.0260(19) 0.042(2) 0.032(2) -0.001(2) 0.0020(16) 0.0050(18)
C2 0.034(2) 0.045(3) 0.030(2) -0.0098(18) 0.0014(17) 0.0006(19)
C3 0.025(2) 0.050(2) 0.0283(19) 0.000(2) -0.0009(15) 0.005(2)
C45 0.059(3) 0.038(2) 0.039(2) -0.009(3) 0.007(2) -0.0034(19)
C44 0.090(5) 0.068(4) 0.037(3) -0.032(4) 0.015(3) -0.006(3)
C43 0.050(3) 0.090(5) 0.058(4) -0.007(3) 0.026(3) -0.027(3)
C42 0.034(3) 0.077(4) 0.067(4) 0.002(2) 0.008(3) -0.036(3)
C41 0.032(3) 0.048(3) 0.050(3) -0.006(2) 0.008(2) -0.018(2)
C46 0.033(3) 0.035(2) 0.036(2) -0.0072(17) 0.0094(18) -0.0097(17)
C36 0.026(2) 0.0232(18) 0.035(2) 0.0013(14) 0.0003(16) -0.0009(15)
C35 0.030(2) 0.038(2) 0.035(2) 0.0023(18) 0.0033(17) -0.0021(19)
C34 0.033(3) 0.046(3) 0.039(2) -0.0015(18) -0.0088(19) -0.0083(19)
C33 0.0218(19) 0.041(2) 0.053(3) -0.0020(17) -0.0045(19) 0.002(2)
C32 0.0246(19) 0.039(2) 0.042(2) 0.0005(17) 0.008(2) -0.0012(17)
C31 0.027(2) 0.0335(18) 0.034(2) -0.0002(15) -0.0006(18) 0.0028(18)
C21 0.035(2) 0.032(2) 0.044(3) -0.0031(18) 0.0092(19) 0.0075(19)
C22 0.033(2) 0.040(2) 0.057(3) 0.0028(19) 0.014(2) 0.006(2)
C23 0.052(3) 0.038(2) 0.049(3) 0.001(2) 0.024(2) 0.004(2)
C24 0.057(3) 0.039(2) 0.031(2) -0.007(2) 0.012(2) 0.0021(18)
C25 0.038(2) 0.032(2) 0.041(3) 0.0004(18) 0.0053(19) 0.0038(18)
C26 0.029(2) 0.0283(19) 0.028(2) -0.0093(16) 0.0059(16) 0.0002(15)
C16 0.028(2) 0.025(2) 0.036(2) 0.0034(16) -0.0013(17) -0.0007(16)
C15 0.037(3) 0.035(2) 0.040(2) 0.0012(18) -0.0046(19) -0.0014(19)
C14 0.035(3) 0.037(2) 0.058(3) 0.0054(19) -0.017(2) -0.001(2)
C13 0.025(2) 0.043(3) 0.066(3) 0.0058(19) -0.008(2) -0.010(2)
C12 0.028(2) 0.040(2) 0.052(3) 0.0024(18) 0.0081(19) -0.004(2)
C11 0.032(2) 0.031(2) 0.035(2) 0.0024(16) 0.0014(17) -0.0027(16)

loop_
_atom_type_symbol
_atom_type_description
_atom_type_scat_dispersion_real
_atom_type_scat_dispersion_imag
_atom_type_scat_source
C C 0.0033 0.0016 'International Tables Vol C Tables 4.2.6.8 and 6.1.1.4'
N N 0.0061 0.0033 'International Tables Vol C Tables 4.2.6.8 and 6.1.1.4'
O O 0.0106 0.0060 'International Tables Vol C Tables 4.2.6.8 and 6.1.1.4'
F F 0.0171 0.0103 'International Tables Vol C Tables 4.2.6.8 and 6.1.1.4'
Os Os -1.2165 7.6030 'International Tables Vol C Tables 4.2.6.8 and 6.1.1.4'

loop_
_geom_angle_atom_site_label_1
_geom_angle_atom_site_label_2
_geom_angle_atom_site_label_3
_geom_angle
_geom_angle_publ_flag
C3 Os1 C1 87.53(18) yes
C3 Os1 C2 90.9(2) y
C1 Os1 C2 91.89(19) y
C3 Os1 N1 166.00(16) y
C1 Os1 N1 106.47(16) y
C2 Os1 N1 88.38(18) y
C3 Os1 N1' 95.02(17) y
C1 Os1 N1' 91.62(16) y
C2 Os1 N1' 173.28(18) y
N1 Os1 N1' 85.13(13) y
C3 Os1 N3 107.96(16) y
C1 Os1 N3 164.26(15) y
C2 Os1 N3 90.74(16) y
N1 Os1 N3 58.09(14) yes
N1' Os1 N3 84.35(14) y
N2' N1' C46 110.3(3) ?
N2' N1' Os1 124.6(3) ?
C46 N1' Os1 123.6(3) ?
N3' N2' N1' 113.1(3) yes
N2' N3' C36 114.3(4) ?
N2 N3 C26 117.6(3) ?
N2 N3 Os1 98.2(2) ?
C26 N3 Os1 142.7(3) ?
N1 N2 N3 103.8(3) yes
N2 N1 C16 118.2(4) ?
N2 N1 Os1 99.7(2) ?
C16 N1 Os1 141.3(3) ?
O1 C1 Os1 176.5(4) ?
O2 C2 Os1 176.8(5) ?
O3 C3 Os1 177.4(4) ?
F45 C45 C46 118.8(4) ?
F45 C45 C44 119.6(5) ?
C46 C45 C44 121.6(5) ?
F44 C44 C43 121.6(6) ?
F44 C44 C45 119.5(7) ?
C43 C44 C45 118.9(6) ?
C42 C43 F43 120.7(7) ?
C42 C43 C44 121.2(5) ?
F43 C43 C44 118.1(7) ?
F42 C42 C43 120.7(5) ?
F42 C42 C41 118.6(6) ?
C43 C42 C41 120.7(6) ?
F41 C41 C46 121.2(4) ?
F41 C41 C42 119.3(5) ?
C46 C41 C42 119.3(5) ?
C45 C46 C41 118.3(4) ?
C45 C46 N1' 122.5(4) ?
C41 C46 N1' 119.2(4) ?
C31 C36 C35 116.0(4) ?
C31 C36 N3' 116.3(4) ?
C35 C36 N3' 127.7(4) ?
F35 C35 C34 117.2(4) ?
F35 C35 C36 121.8(4) ?
C34 C35 C36 121.0(4) ?
F34 C34 C33 119.8(4) ?
F34 C34 C35 119.3(5) ?
C33 C34 C35 120.9(4) ?
F33 C33 C34 120.7(5) ?
F33 C33 C32 119.2(4) ?
C34 C33 C32 120.1(4) ?
F32 C32 C31 120.8(4) ?
F32 C32 C33 120.9(4) ?
C31 C32 C33 118.3(4) ?
F31 C31 C32 116.8(4) ?
F31 C31 C36 119.6(3) ?
C32 C31 C36 123.6(4) ?
F21 C21 C22 117.1(4) ?
F21 C21 C26 120.1(4) ?
C22 C21 C26 122.8(4) ?
F22 C22 C23 120.3(4) ?
F22 C22 C21 120.5(4) ?
C23 C22 C21 119.2(4) ?
F23 C23 C24 120.0(5) ?
F23 C23 C22 120.7(5) ?
C24 C23 C22 119.2(4) ?
F24 C24 C23 120.3(5) ?
F24 C24 C25 118.0(5) ?
C23 C24 C25 121.7(4) ?
F25 C25 C24 118.2(4) ?
F25 C25 C26 121.2(4) ?
C24 C25 C26 120.6(4) ?
C21 C26 C25 116.4(4) ?
C21 C26 N3 118.5(4) ?
C25 C26 N3 125.0(4) ?
C15 C16 C11 117.0(4) ?
C15 C16 N1 125.5(4) ?
C11 C16 N1 117.4(4) ?
F15 C15 C14 118.3(4) ?
F15 C15 C16 120.5(4) ?
C14 C15 C16 121.1(5) ?
F14 C14 C13 120.7(4) ?
F14 C14 C15 119.3(5) ?
C13 C14 C15 120.0(5) ?
F13 C13 C12 120.9(5) ?
F13 C13 C14 119.5(5) ?
C12 C13 C14 119.6(4) ?
F12 C12 C13 119.3(4) ?
F12 C12 C11 120.0(5) ?
C13 C12 C11 120.7(5) ?
F11 C11 C12 119.7(4) ?
F11 C11 C16 118.7(4) ?
C12 C11 C16 121.6(4) ?

loop_
_geom_bond_atom_site_label_1
_geom_bond_atom_site_label_2
_geom_bond_distance
_geom_bond_publ_flag
Os1 C3 1.913(4) y
Os1 C1 1.925(4) y
Os1 C2 1.934(5) y
Os1 N1 2.113(3) yes
Os1 N1' 2.113(4) yes
Os1 N3 2.138(4) yes
F45 C45 1.346(6) ?
F44 C44 1.335(8) ?
F43 C43 1.356(6) ?
F42 C42 1.338(7) ?
F41 C41 1.307(7) ?
F35 C35 1.327(5) ?
F34 C34 1.348(5) ?
F33 C33 1.346(5) ?
F32 C32 1.328(5) ?
F31 C31 1.348(5) ?
F21 C21 1.338(5) ?
F22 C22 1.327(6) ?
F23 C23 1.339(6) ?
F24 C24 1.337(6) ?
F25 C25 1.335(6) ?
F15 C15 1.342(6) ?
F14 C14 1.335(6) ?
F13 C13 1.332(6) ?
F12 C12 1.350(6) ?
F11 C11 1.335(5) ?
O1 C1 1.123(5) ?
O2 C2 1.122(6) ?
O3 C3 1.127(5) ?
N1' N2' 1.325(5) y
N1' C46 1.424(5) yes
N2' N3' 1.276(5) y
N3' C36 1.404(5) yes
N3 N2 1.315(5) y
N3 C26 1.402(5) yes
N2 N1 1.307(5) y
N1 C16 1.402(5) yes
C45 C46 1.368(7) ?
C45 C44 1.386(8) ?
C44 C43 1.375(10) ?
C43 C42 1.348(10) ?
C42 C41 1.385(7) ?
C41 C46 1.417(7) ?
C36 C31 1.387(6) ?
C36 C35 1.395(6) ?
C35 C34 1.382(6) ?
C34 C33 1.361(7) ?
C33 C32 1.379(7) ?
C32 C31 1.380(6) ?
C21 C22 1.383(6) ?
C21 C26 1.385(6) ?
C22 C23 1.380(7) ?
C23 C24 1.360(8) ?
C24 C25 1.378(7) ?
C25 C26 1.404(6) ?
C16 C15 1.389(6) ?
C16 C11 1.400(6) ?
C15 C14 1.386(7) ?
C14 C13 1.384(8) ?
C13 C12 1.358(8) ?
C12 C11 1.368(7) ?
